data_9017799
loop_
_publ_author_name
'Mauro, D.'
'Biagioni, C.'
'Pasero, M.'

_publ_section_title
;
 Crystal-chemistry of sulfates from Apuan Alps (Tuscany, Italy).
 I. Crystal structure and hydrogen bond system of melanterite, Fe(H2O)6(SO4)*H2O
;
_journal_name_full 'Periodico di Mineralogia'
_journal_page_first 89
_journal_page_last 96
_journal_volume 87
_journal_year 2018
_chemical_compound_source 'Fornovolasco mine, Tuscany, Italy'
_chemical_formula_sum 'Fe0.925 H14 Mg0.075 O11 S'
_chemical_name_mineral Melanterite
_space_group_IT_number 14
_space_group_name_Hall '-P 2ybc'
_space_group_name_H-M_alt 'P 1 21/c 1'
_symmetry_space_group_name_H-M 'P 1 21/c 1'
_cell_angle_alpha 90
_cell_angle_beta 105.632
_cell_angle_gamma 90
_cell_formula_units_Z 4
_cell_length_a 14.0751
_cell_length_b 6.5014
_cell_length_c 11.0426
_cell_volume 973.109
_database_code_amcsd 0020894
_exptl_crystal_density_diffrn 1.882
_cod_data_source_file inputs/fixed/downloads/19/19196.cif
_cod_data_source_block 19196
_cod_original_formula_sum '(Fe.925 Mg.075) S O11 H14'
_cod_database_code 9017799

loop_
_space_group_symop_operation_xyz
x,y,z
x,1/2-y,1/2+z
-x,1/2+y,1/2-z
-x,-y,-z

loop_
_atom_site_label
_atom_site_fract_x
_atom_site_fract_y
_atom_site_fract_z
_atom_site_occupancy
_atom_site_U_iso_or_equiv
_atom_site_type_symbol
_atom_site_attached_hydrogens
FeM1 0.00000 0.00000 0.00000 0.92000 0.02253 Fe 0
MgM1 0.00000 0.00000 0.00000 0.08000 0.02253 Mg 0
FeM2 0.50000 0.00000 0.50000 0.93000 0.02263 Fe 0
MgM2 0.50000 0.00000 0.50000 0.07000 0.02263 Mg 0
S 0.22670 0.47165 0.17616 1.00000 0.02070 S 0
O1 0.20482 0.47065 0.03726 1.00000 0.02934 O 0
O2 0.13742 0.53708 0.21196 1.00000 0.03089 O 0
O3 0.30786 0.61609 0.22691 1.00000 0.03463 O 0
O4 0.25466 0.26373 0.22602 1.00000 0.03302 O 0
Ow1 0.11233 0.38395 0.43126 1.00000 0.05260 O 0
Ow2 0.10036 0.95775 0.18169 1.00000 0.03791 O 0
Ow3 0.03025 0.79316 0.43223 1.00000 0.03415 O 0
Ow4 0.47936 0.45868 0.17967 1.00000 0.03343 O 0
Ow5 0.43178 0.28426 0.44160 1.00000 0.03549 O 0
Ow6 0.35472 0.85897 0.44106 1.00000 0.03622 O 0
Ow7 0.36367 0.00531 0.11505 1.00000 0.03607 O 0
H11 0.14590 0.25900 0.45000 1.00000 0.07300 H 0
H12 0.11830 0.43200 0.35270 1.00000 0.05700 H 0
H22 0.12350 0.82300 0.20410 1.00000 0.06500 H 0
H24 0.15490 0.04700 0.21000 1.00000 0.07300 H 0
H31 0.08780 0.87200 0.46430 1.00000 0.04700 H 0
H32 -0.01630 0.87600 0.37300 1.00000 0.08900 H 0
H43 0.41870 0.51100 0.19100 1.00000 0.06100 H 0
H47 0.53150 0.47200 0.25360 1.00000 0.05900 H 0
H54 0.37610 0.27700 0.36850 1.00000 0.06700 H 0
H57 0.40650 0.35800 0.50200 1.00000 0.09500 H 0
H61 0.30090 0.92200 0.46120 1.00000 0.05600 H 0
H63 0.33800 0.77600 0.36930 1.00000 0.06700 H 0
H74 0.31370 0.08400 0.13700 1.00000 0.08900 H 0
H76 0.33590 -0.12200 0.08000 1.00000 0.10000 H 0

loop_
_cod_changelog_entry_id
_cod_changelog_entry_author
_cod_changelog_entry_date
_cod_changelog_entry_text
1
;cod-tools version 3.8.0
Id: cif_guess_AMCSD_atom_types 9581 2023-05-17 12:35:41Z saulius
;
2023-05-18T08:47:13+03:00
;Derived atom types and hydrogen counts
from atom names that follow the AMCSD naming convention
(Wat == water, O-H == hydroxyl).
;

loop_
_cod_related_entry_id
_cod_related_entry_database
_cod_related_entry_code
1 AMCSD 0020894
